data_2216241
loop_
_publ_author_name
'Xuan, Xiao-peng'
'Zhao, Pei-zheng'

_publ_section_title
;Diaqua(2,9-dimethyl-1,10-phenanthroline-\k^2^<i>N</i>,<i>N</i>')(3-hydroxybenzoato-\k^2^<i>O</i>,<i>O</i>')cobalt(II)
 nitrate
;
_journal_coeditor_code BG2125
_journal_issue 12
_journal_name_full 'Acta Crystallographica Section E'
_journal_page_first m3009
_journal_page_last m3009
_journal_paper_doi 10.1107/S1600536807057509
_journal_volume 63
_journal_year 2007
_chemical_formula_iupac '[Co (C7 H5 O3) (C14 H12 N2) (H2 O)2] N O3'
_chemical_formula_moiety 'C21 H20 Co N2 O5 +, N O3 -'
_chemical_formula_sum 'C21 H20 Co N3 O8'
_chemical_formula_weight 501.33
_chemical_name_systematic
;
Diaqua(2,9-dimethyl-1,10-phenanthroline-\k^2^N,N')(3-hydroxybenzoato-
\k^2^O,O')cobalt(II) nitrate
;
_space_group_IT_number 15
_symmetry_cell_setting monoclinic
_symmetry_space_group_name_Hall '-C 2yc'
_symmetry_space_group_name_H-M 'C 1 2/c 1'
_atom_sites_solution_hydrogens geom
_atom_sites_solution_primary direct
_atom_sites_solution_secondary difmap
_audit_creation_method SHELXL-97
_cell_angle_alpha 90.00
_cell_angle_beta 119.1420(10)
_cell_angle_gamma 90.00
_cell_formula_units_Z 4
_cell_length_a 10.9405(14)
_cell_length_b 28.750(4)
_cell_length_c 7.9670(10)
_cell_measurement_reflns_used 5273
_cell_measurement_temperature 298(2)
_cell_measurement_theta_max 27.96
_cell_measurement_theta_min 2.25
_cell_volume 2188.7(5)
_computing_cell_refinement 'SAINT (Bruker, 1997)'
_computing_data_collection 'SMART (Bruker, 1997)'
_computing_data_reduction SAINT
_computing_molecular_graphics 'SHELXTL (Bruker, 1997)'
_computing_publication_material SHELXTL
_computing_structure_refinement 'SHELXL97 (Sheldrick, 1997)'
_computing_structure_solution 'SHELXS97 (Sheldrick, 1997)'
_diffrn_ambient_temperature 298(2)
_diffrn_measured_fraction_theta_full 1.000
_diffrn_measurement_device_type 'Bruker SMART CCD area-detector'
_diffrn_measurement_method '\f and \w scans'
_diffrn_radiation_monochromator graphite
_diffrn_radiation_source 'fine-focus sealed tube'
_diffrn_radiation_type MoK\a
_diffrn_radiation_wavelength 0.71073
_diffrn_reflns_av_R_equivalents 0.0226
_diffrn_reflns_av_sigmaI/netI 0.0204
_diffrn_reflns_limit_h_max 13
_diffrn_reflns_limit_h_min -13
_diffrn_reflns_limit_k_max 34
_diffrn_reflns_limit_k_min -34
_diffrn_reflns_limit_l_max 9
_diffrn_reflns_limit_l_min -9
_diffrn_reflns_number 8035
_diffrn_reflns_theta_full 25.50
_diffrn_reflns_theta_max 25.50
_diffrn_reflns_theta_min 2.25
_diffrn_standards_number 0
_exptl_absorpt_coefficient_mu 0.837
_exptl_absorpt_correction_T_max 0.73
_exptl_absorpt_correction_T_min 0.67
_exptl_absorpt_correction_type multi-scan
_exptl_absorpt_process_details '(SADABS; Bruker, 1997)'
_exptl_crystal_colour brown
_exptl_crystal_density_diffrn 1.518
_exptl_crystal_density_method 'not measured'
_exptl_crystal_description block
_exptl_crystal_F_000 1032
_exptl_crystal_size_max 0.49
_exptl_crystal_size_mid 0.40
_exptl_crystal_size_min 0.37
_refine_diff_density_max 0.498
_refine_diff_density_min -0.387
_refine_ls_extinction_method none
_refine_ls_goodness_of_fit_ref 1.018
_refine_ls_hydrogen_treatment constr
_refine_ls_matrix_type full
_refine_ls_number_parameters 159
_refine_ls_number_reflns 2040
_refine_ls_number_restraints 33
_refine_ls_restrained_S_all 1.068
_refine_ls_R_factor_all 0.0351
_refine_ls_R_factor_gt 0.0321
_refine_ls_shift/su_max 0.000
_refine_ls_shift/su_mean 0.000
_refine_ls_structure_factor_coef Fsqd
_refine_ls_weighting_details 'calc w=1/[\s^2^(Fo^2^)+(0.0659P)^2^+2.1796P] where P=(Fo^2^+2Fc^2^)/3'
_refine_ls_weighting_scheme calc
_refine_ls_wR_factor_gt 0.0989
_refine_ls_wR_factor_ref 0.1023
_reflns_number_gt 1878
_reflns_number_total 2040
_reflns_threshold_expression I>2\s(I)
_cod_data_source_file bg2125.cif
_cod_data_source_block I
_cod_depositor_comments
;
The following automatic conversions were performed:
'_symmetry_cell_setting' value 'Monoclinic' changed to 'monoclinic'
according to '/home/saulius/struct/CIF-dictionaries/cif_core.dic'
dictionary named 'cif_core.dic' version 2.4.1 from 2010-06-29.

Automatic conversion script
Id: cif_fix_enum 1527 2010-12-29 10:47:43Z saulius 

The following automatic conversions were performed:

'_symmetry_cell_setting' value 'Monoclinic' changed to 'monoclinic'
according to /home/saulius/struct/CIF-dictionaries/cif_core.dic
dictionary named 'cif_core.dic' version 2.4.1 from 2010-06-29.

Automatic conversion script
Id: cif_fix_values 1715 2011-07-08 13:25:40Z adriana 
;
_cod_original_sg_symbol_Hall ' -C 2yc '
_cod_original_sg_symbol_H-M C2/c
_cod_database_code 2216241
_cod_database_fobs_code 2216241

loop_
_symmetry_equiv_pos_site_id
_symmetry_equiv_pos_as_xyz
1 x,y,z
2 -x,y,1/2-z
3 -x,-y,-z
4 x,-y,1/2+z
5 1/2+x,1/2+y,z
6 1/2-x,1/2+y,1/2-z
7 1/2-x,1/2-y,-z
8 1/2+x,1/2-y,1/2+z

loop_
_atom_site_type_symbol
_atom_site_label
_atom_site_fract_x
_atom_site_fract_y
_atom_site_fract_z
_atom_site_U_iso_or_equiv
_atom_site_adp_type
_atom_site_calc_flag
_atom_site_refinement_flags
_atom_site_occupancy
Co Co1 0.5000 0.294272(13) 0.7500 0.03386(17) Uani d S 1
O O1 0.39631(16) 0.22788(5) 0.7385(2) 0.0405(4) Uani d . 1
O O2 0.3140(5) 0.05502(14) 0.7959(10) 0.0861(17) Uani d P 0.50
H H2 0.2760 0.0705 0.8442 0.129 Uiso calc PR 0.50
O O3 0.38785(18) 0.29149(5) 0.4529(2) 0.0451(4) Uani d . 1
H H1W 0.3041 0.2893 0.4180 0.068 Uiso d R 1
H H2W 0.4025 0.3083 0.3795 0.068 Uiso d R 1
O O4 0.4231(3) 0.39849(12) 0.2935(4) 0.1120(11) Uani d U 1
O O5 0.5000 0.33543(12) 0.2500 0.0923(12) Uani d SU 1
N N1 0.6166(2) 0.35148(7) 0.7293(3) 0.0416(4) Uani d . 1
N N2 0.5000 0.37833(10) 0.2500 0.0461(6) Uani d SU 1
C C1 0.7857(3) 0.30542(11) 0.6842(6) 0.0720(9) Uani d . 1
H H1A 0.8586 0.2953 0.8074 0.108 Uiso calc R 1
H H1B 0.8228 0.3089 0.5978 0.108 Uiso calc R 1
H H1C 0.7119 0.2828 0.6337 0.108 Uiso calc R 1
C C2 0.7295(3) 0.35093(10) 0.7058(4) 0.0528(6) Uani d . 1
C C3 0.7935(3) 0.39298(12) 0.6971(5) 0.0717(9) Uani d . 1
H H3A 0.8724 0.3920 0.6817 0.086 Uiso calc R 1
C C4 0.7413(4) 0.43432(12) 0.7110(5) 0.0786(10) Uani d . 1
H H4 0.7846 0.4617 0.7062 0.094 Uiso calc R 1
C C5 0.6219(4) 0.43603(10) 0.7327(4) 0.0647(8) Uani d . 1
C C6 0.5623(3) 0.39312(8) 0.7410(3) 0.0465(6) Uani d . 1
C C7 0.5582(5) 0.47851(10) 0.7418(6) 0.0882(12) Uani d . 1
H H7 0.5979 0.5067 0.7362 0.106 Uiso calc R 1
C C8 0.5000 0.20572(10) 0.7500 0.0358(7) Uani d S 1
C C9 0.5000 0.15334(11) 0.7500 0.0415(7) Uani d S 1
C C10 0.3986(3) 0.12923(9) 0.7701(4) 0.0521(6) Uani d . 1
H H10 0.3304 0.1454 0.7840 0.063 Uiso calc R 1
C C11 0.3985(3) 0.08081(10) 0.7696(5) 0.0672(8) Uani d . 1
C C12 0.5000 0.05691(14) 0.7500 0.0799(15) Uani d S 1
H H12 0.5000 0.0246 0.7500 0.096 Uiso calc SR 1

loop_
_atom_site_aniso_label
_atom_site_aniso_U_11
_atom_site_aniso_U_22
_atom_site_aniso_U_33
_atom_site_aniso_U_12
_atom_site_aniso_U_13
_atom_site_aniso_U_23
Co1 0.0271(2) 0.0265(2) 0.0455(3) 0.000 0.01572(19) 0.000
O1 0.0319(8) 0.0312(8) 0.0581(10) 0.0011(6) 0.0218(7) 0.0000(7)
O2 0.080(3) 0.036(2) 0.176(6) -0.006(2) 0.088(4) 0.004(3)
O3 0.0371(9) 0.0482(10) 0.0452(9) -0.0074(7) 0.0162(7) 0.0025(7)
O4 0.105(2) 0.146(3) 0.0908(18) 0.065(2) 0.0517(16) 0.0036(17)
O5 0.167(4) 0.0530(17) 0.086(2) 0.000 0.084(2) 0.000
N1 0.0362(10) 0.0363(10) 0.0437(10) -0.0056(8) 0.0127(8) 0.0036(8)
N2 0.0463(15) 0.0445(15) 0.0519(16) 0.000 0.0273(13) 0.000
C1 0.0526(17) 0.0655(18) 0.114(3) 0.0096(14) 0.0531(19) 0.0277(18)
C2 0.0387(13) 0.0547(15) 0.0579(15) -0.0092(11) 0.0180(11) 0.0106(12)
C3 0.0554(17) 0.073(2) 0.083(2) -0.0241(15) 0.0304(16) 0.0104(16)
C4 0.087(2) 0.0552(19) 0.088(2) -0.0352(17) 0.039(2) -0.0023(16)
C5 0.088(2) 0.0371(14) 0.0630(17) -0.0181(14) 0.0315(16) -0.0035(12)
C6 0.0547(14) 0.0333(12) 0.0405(12) -0.0067(10) 0.0146(11) 0.0000(9)
C7 0.137(4) 0.0310(14) 0.101(3) -0.0160(16) 0.061(3) -0.0025(15)
C8 0.0318(16) 0.0290(15) 0.0423(16) 0.000 0.0147(13) 0.000
C9 0.0371(16) 0.0296(16) 0.0519(18) 0.000 0.0171(14) 0.000
C10 0.0468(14) 0.0344(12) 0.0782(18) 0.0014(10) 0.0328(13) 0.0044(11)
C11 0.0629(18) 0.0359(14) 0.110(2) -0.0060(12) 0.0478(18) 0.0052(14)
C12 0.083(3) 0.0279(18) 0.140(5) 0.000 0.063(3) 0.000

loop_
_atom_type_symbol
_atom_type_description
_atom_type_scat_dispersion_real
_atom_type_scat_dispersion_imag
_atom_type_scat_source
C C 0.0033 0.0016 'International Tables Vol C Tables 4.2.6.8 and 6.1.1.4'
H H 0.0000 0.0000 'International Tables Vol C Tables 4.2.6.8 and 6.1.1.4'
N N 0.0061 0.0033 'International Tables Vol C Tables 4.2.6.8 and 6.1.1.4'
O O 0.0106 0.0060 'International Tables Vol C Tables 4.2.6.8 and 6.1.1.4'
Co Co 0.3494 0.9721 'International Tables Vol C Tables 4.2.6.8 and 6.1.1.4'

loop_
_diffrn_measured_fraction_theta_max
1.000

loop_
_geom_angle_atom_site_label_1
_geom_angle_atom_site_label_2
_geom_angle_atom_site_label_3
_geom_angle_site_symmetry_1
_geom_angle_site_symmetry_3
_geom_angle
O3 Co1 O3 . 2_656 175.57(9)
O3 Co1 N1 . 2_656 94.26(7)
O3 Co1 N1 2_656 2_656 89.15(7)
O3 Co1 N1 . . 89.15(7)
O3 Co1 N1 2_656 . 94.27(7)
N1 Co1 N1 2_656 . 79.32(11)
O3 Co1 O1 . . 84.97(6)
O3 Co1 O1 2_656 . 91.18(6)
N1 Co1 O1 2_656 . 110.87(7)
N1 Co1 O1 . . 168.55(7)
O3 Co1 O1 . 2_656 91.18(6)
O3 Co1 O1 2_656 2_656 84.96(6)
N1 Co1 O1 2_656 2_656 168.55(7)
N1 Co1 O1 . 2_656 110.87(7)
O1 Co1 O1 . 2_656 59.57(8)
C8 O1 Co1 . . 90.46(14)
C11 O2 H2 . . 109.5
Co1 O3 H1W . . 109.4
Co1 O3 H2W . . 124.9
H1W O3 H2W . . 111.9
C2 N1 C6 . . 119.0(2)
C2 N1 Co1 . . 128.97(18)
C6 N1 Co1 . . 112.06(16)
O4 N2 O4 . 2_655 122.4(5)
O4 N2 O5 . . 118.8(2)
O4 N2 O5 2_655 . 118.8(2)
C2 C1 H1A . . 109.5
C2 C1 H1B . . 109.5
H1A C1 H1B . . 109.5
C2 C1 H1C . . 109.5
H1A C1 H1C . . 109.5
H1B C1 H1C . . 109.5
N1 C2 C3 . . 120.6(3)
N1 C2 C1 . . 119.2(2)
C3 C2 C1 . . 120.2(3)
C4 C3 C2 . . 120.7(3)
C4 C3 H3A . . 119.6
C2 C3 H3A . . 119.6
C3 C4 C5 . . 120.0(3)
C3 C4 H4 . . 120.0
C5 C4 H4 . . 120.0
C4 C5 C6 . . 117.1(3)
C4 C5 C7 . . 123.1(3)
C6 C5 C7 . . 119.9(3)
N1 C6 C5 . . 122.6(3)
N1 C6 C6 . 2_656 118.26(14)
C5 C6 C6 . 2_656 119.10(19)
C7 C7 C5 2_656 . 121.0(2)
C7 C7 H7 2_656 . 119.5
C5 C7 H7 . . 119.5
O1 C8 O1 2_656 . 119.5(3)
O1 C8 C9 2_656 . 120.25(13)
O1 C8 C9 . . 120.25(13)
C10 C9 C10 2_656 . 119.8(3)
C10 C9 C8 2_656 . 120.10(16)
C10 C9 C8 . . 120.10(16)
C9 C10 C11 . . 120.1(3)
C9 C10 H10 . . 120.0
C11 C10 H10 . . 120.0
O2 C11 C12 . . 114.6(3)
O2 C11 C10 . . 125.4(3)
C12 C11 C10 . . 119.9(3)
C11 C12 C11 2_656 . 120.2(4)
C11 C12 H12 2_656 . 119.9
C11 C12 H12 . . 119.9

loop_
_geom_bond_atom_site_label_1
_geom_bond_atom_site_label_2
_geom_bond_site_symmetry_2
_geom_bond_distance
_geom_bond_publ_flag
Co1 O3 . 2.0706(17) y
Co1 O3 2_656 2.0706(17) ?
Co1 N1 2_656 2.1361(19) ?
Co1 N1 . 2.1363(19) y
Co1 O1 . 2.1993(16) y
Co1 O1 2_656 2.1993(16) ?
O1 C8 . 1.265(2) ?
O2 C11 . 1.280(5) ?
O2 H2 . 0.8200 ?
O3 H1W . 0.8200 ?
O3 H2W . 0.8313 ?
O4 N2 . 1.204(3) ?
O5 N2 . 1.233(4) ?
N1 C2 . 1.337(3) ?
N1 C6 . 1.360(3) ?
C1 C2 . 1.490(4) ?
C1 H1A . 0.9600 ?
C1 H1B . 0.9600 ?
C1 H1C . 0.9600 ?
C2 C3 . 1.415(4) ?
C3 C4 . 1.346(5) ?
C3 H3A . 0.9300 ?
C4 C5 . 1.400(5) ?
C4 H4 . 0.9300 ?
C5 C6 . 1.412(4) ?
C5 C7 . 1.425(5) ?
C6 C6 2_656 1.439(6) ?
C7 C7 2_656 1.341(9) ?
C7 H7 . 0.9300 ?
C8 C9 . 1.506(4) ?
C9 C10 2_656 1.382(3) ?
C9 C10 . 1.382(3) ?
C10 C11 . 1.392(4) ?
C10 H10 . 0.9300 ?
C11 C12 . 1.378(4) ?
C12 H12 . 0.9300 ?

loop_
_geom_hbond_atom_site_label_D
_geom_hbond_atom_site_label_H
_geom_hbond_atom_site_label_A
_geom_hbond_site_symmetry_A
_geom_hbond_distance_DH
_geom_hbond_distance_HA
_geom_hbond_distance_DA
_geom_hbond_angle_DHA
_geom_hbond_publ_flag
O3 H1W O1 7_556 0.8200 1.9900 2.772(3) 160.00 yes
O2 H2 O4 7_556 0.8200 2.1000 2.688(7) 128.00 yes
O3 H2W O5 . 0.8300 1.9700 2.765(2) 159.00 yes
C1 H1C O1 2_656 0.9600 2.4700 3.242(4) 137.00 yes
C7 H7 O2 5_555 0.9300 2.5800 3.418(8) 150.00 yes

loop_
_geom_torsion_atom_site_label_1
_geom_torsion_atom_site_label_2
_geom_torsion_atom_site_label_3
_geom_torsion_atom_site_label_4
_geom_torsion_site_symmetry_1
_geom_torsion_site_symmetry_4
_geom_torsion
O3 Co1 O1 C8 . . 94.35(9)
O3 Co1 O1 C8 2_656 . -83.46(9)
N1 Co1 O1 C8 2_656 . -173.00(8)
N1 Co1 O1 C8 . . 35.0(4)
O1 Co1 O1 C8 2_656 . 0.0
O3 Co1 N1 C2 . . -84.2(2)
O3 Co1 N1 C2 2_656 . 92.9(2)
N1 Co1 N1 C2 2_656 . -178.7(3)
O1 Co1 N1 C2 . . -25.3(4)
O1 Co1 N1 C2 2_656 . 6.7(2)
O3 Co1 N1 C6 . . 95.12(16)
O3 Co1 N1 C6 2_656 . -87.70(16)
N1 Co1 N1 C6 2_656 . 0.62(12)
O1 Co1 N1 C6 . . 154.1(3)
O1 Co1 N1 C6 2_656 . -173.93(15)
C6 N1 C2 C3 . . 1.3(4)
Co1 N1 C2 C3 . . -179.4(2)
C6 N1 C2 C1 . . -177.4(3)
Co1 N1 C2 C1 . . 2.0(4)
N1 C2 C3 C4 . . -0.5(5)
C1 C2 C3 C4 . . 178.1(3)
C2 C3 C4 C5 . . -0.5(5)
C3 C4 C5 C6 . . 0.7(5)
C3 C4 C5 C7 . . -177.8(3)
C2 N1 C6 C5 . . -1.1(4)
Co1 N1 C6 C5 . . 179.4(2)
C2 N1 C6 C6 . 2_656 177.7(3)
Co1 N1 C6 C6 . 2_656 -1.8(3)
C4 C5 C6 N1 . . 0.2(4)
C7 C5 C6 N1 . . 178.7(3)
C4 C5 C6 C6 . 2_656 -178.6(3)
C7 C5 C6 C6 . 2_656 -0.1(5)
C4 C5 C7 C7 . 2_656 178.4(5)
C6 C5 C7 C7 . 2_656 0.0(7)
Co1 O1 C8 O1 . 2_656 0.0
Co1 O1 C8 C9 . . 180.0
O1 C8 C9 C10 2_656 2_656 -10.93(16)
O1 C8 C9 C10 . 2_656 169.07(16)
O1 C8 C9 C10 2_656 . 169.07(16)
O1 C8 C9 C10 . . -10.93(16)
C10 C9 C10 C11 2_656 . -0.2(2)
C8 C9 C10 C11 . . 179.8(2)
C9 C10 C11 O2 . . 176.6(5)
C9 C10 C11 C12 . . 0.3(5)
O2 C11 C12 C11 . 2_656 -176.8(5)
C10 C11 C12 C11 . 2_656 -0.2(2)
